data_7019750
loop_
_publ_author_name
'He, Zhenfeng'
'Yan, Yi'
'Li, Bao'
'Ai, Hui'
'Wang, Huanbing'
'Li, Haolong'
'Wu, Lixin'

_publ_section_title
;
 Thermal-induced dynamic self-assembly of adenine-grafted polyoxometalate
 complexes.
;
_journal_issue 33
_journal_name_full 'Dalton transactions (Cambridge, England : 2003)'
_journal_page_first 10043
_journal_page_last 10051
_journal_paper_doi 10.1039/c2dt30421j
_journal_volume 41
_journal_year 2012
_chemical_formula_sum 'C70 H134 Mn Mo6 N15 O26'
_chemical_formula_weight 2232.50
_chemical_name_systematic
;
?
;
_space_group_IT_number 2
_symmetry_space_group_name_Hall '-P 1'
_symmetry_space_group_name_H-M 'P -1'
_atom_sites_solution_hydrogens geom
_atom_sites_solution_primary direct
_atom_sites_solution_secondary difmap
_audit_creation_method SHELXL-97
_cell_angle_alpha 77.67(3)
_cell_angle_beta 87.67(3)
_cell_angle_gamma 84.46(3)
_cell_formula_units_Z 1
_cell_length_a 9.5446(19)
_cell_length_b 16.699(3)
_cell_length_c 19.874(4)
_cell_measurement_temperature 293(2)
_cell_volume 3079.4(11)
_computing_structure_refinement 'SHELXL-97 (Sheldrick, 1997)'
_computing_structure_solution 'SHELXS-97 (Sheldrick, 1990)'
_diffrn_ambient_temperature 293(2)
_diffrn_measured_fraction_theta_full 0.959
_diffrn_measured_fraction_theta_max 0.959
_diffrn_radiation_monochromator graphite
_diffrn_radiation_source 'fine-focus sealed tube'
_diffrn_radiation_type MoK\a
_diffrn_radiation_wavelength 0.71073
_diffrn_reflns_av_R_equivalents 0.0969
_diffrn_reflns_av_sigmaI/netI 0.1368
_diffrn_reflns_limit_h_max 12
_diffrn_reflns_limit_h_min -11
_diffrn_reflns_limit_k_max 21
_diffrn_reflns_limit_k_min -21
_diffrn_reflns_limit_l_max 25
_diffrn_reflns_limit_l_min -25
_diffrn_reflns_number 29312
_diffrn_reflns_theta_full 27.48
_diffrn_reflns_theta_max 27.48
_diffrn_reflns_theta_min 3.03
_exptl_absorpt_coefficient_mu 0.748
_exptl_crystal_density_diffrn 1.204
_exptl_crystal_density_method 'not measured'
_exptl_crystal_F_000 1144
_refine_diff_density_max 3.101
_refine_diff_density_min -1.371
_refine_diff_density_rms 0.297
_refine_ls_extinction_method none
_refine_ls_goodness_of_fit_ref 1.698
_refine_ls_hydrogen_treatment mixed
_refine_ls_matrix_type full
_refine_ls_number_parameters 411
_refine_ls_number_reflns 13534
_refine_ls_number_restraints 5
_refine_ls_restrained_S_all 1.709
_refine_ls_R_factor_all 0.2166
_refine_ls_R_factor_gt 0.1766
_refine_ls_shift/su_max 1.656
_refine_ls_shift/su_mean 0.092
_refine_ls_structure_factor_coef Fsqd
_refine_ls_weighting_details 'calc w=1/[\s^2^(Fo^2^)+(0.2000P)^2^+0.0000P] where P=(Fo^2^+2Fc^2^)/3'
_refine_ls_weighting_scheme calc
_refine_ls_wR_factor_gt 0.4753
_refine_ls_wR_factor_ref 0.5026
_reflns_number_gt 8222
_reflns_number_total 13534
_reflns_threshold_expression >2sigma(I)
_cod_data_source_file c2dt30421j.txt
_cod_data_source_block yanyi-i
_cod_original_cell_volume 3079.5(10)
_cod_database_code 7019750

loop_
_symmetry_equiv_pos_as_xyz
'x, y, z'
'-x, -y, -z'

loop_
_atom_site_label
_atom_site_type_symbol
_atom_site_fract_x
_atom_site_fract_y
_atom_site_fract_z
_atom_site_U_iso_or_equiv
_atom_site_adp_type
_atom_site_occupancy
_atom_site_symmetry_multiplicity
_atom_site_calc_flag
_atom_site_refinement_flags
C1 C 0.3355(3) 0.66015(18) 0.44747(16) 0.0453(8) Uani 1 1 d .
H1A H 0.3662 0.7000 0.4079 0.054 Uiso 1 1 calc R
H1B H 0.2703 0.6893 0.4746 0.054 Uiso 1 1 calc R
C2 C 0.3481(3) 0.5518(2) 0.36910(15) 0.0512(9) Uani 1 1 d .
H2A H 0.2922 0.5148 0.3525 0.061 Uiso 1 1 calc R
H2B H 0.3743 0.5935 0.3299 0.061 Uiso 1 1 calc R
C3 C 0.1992(3) 0.52995(19) 0.48038(15) 0.0450(8) Uani 1 1 d .
H3A H 0.1342 0.5580 0.5084 0.054 Uiso 1 1 calc R
H3B H 0.1463 0.4941 0.4607 0.054 Uiso 1 1 calc R
C4 C 0.2566(3) 0.59446(16) 0.42145(15) 0.0407(7) Uani 1 1 d .
C5 C 0.1189(3) 0.6873(2) 0.32659(16) 0.0514(9) Uani 1 1 d .
C6 C -0.0257(3) 0.7272(2) 0.30527(17) 0.0569(10) Uani 1 1 d .
H6A H -0.0945 0.6895 0.3257 0.068 Uiso 1 1 calc R
H6B H -0.0436 0.7761 0.3244 0.068 Uiso 1 1 calc R
C7 C -0.0866(4) 0.7054(3) 0.1910(2) 0.0897(13) Uani 1 1 d .
H7 H -0.1091 0.6515 0.2066 0.108 Uiso 1 1 calc R
C8 C -0.0158(4) 0.8248(3) 0.1930(2) 0.0745(13) Uani 1 1 d .
C9 C -0.0445(5) 0.8186(3) 0.1272(2) 0.0887(16) Uani 1 1 d .
C10 C -0.0389(7) 0.8896(3) 0.0748(3) 0.124(2) Uani 1 1 d .
C11 C 0.0396(8) 0.9429(4) 0.1545(3) 0.138(3) Uani 1 1 d .
H11 H 0.0673 0.9911 0.1642 0.166 Uiso 1 1 calc R
C12 C 0.4326(9) 0.7664(5) 0.0332(4) 0.158(3) Uiso 1 1 d .
H12A H 0.4901 0.7403 0.0011 0.189 Uiso 1 1 calc R
H12B H 0.3363 0.7610 0.0221 0.189 Uiso 1 1 calc R
C13 C 0.4447(11) 0.8432(7) 0.0084(5) 0.208(4) Uiso 1 1 d .
H13A H 0.5394 0.8471 -0.0109 0.250 Uiso 1 1 calc R
H13B H 0.4397 0.8700 0.0473 0.250 Uiso 1 1 calc R
C14 C 0.3380(13) 0.8998(7) -0.0500(6) 0.232(5) Uiso 1 1 d .
H14A H 0.3647 0.8794 -0.0913 0.278 Uiso 1 1 calc R
H14B H 0.2469 0.8799 -0.0360 0.278 Uiso 1 1 calc R
C15 C 0.3055(9) 0.9841(5) -0.0750(5) 0.174(3) Uiso 1 1 d .
H15A H 0.2344 1.0046 -0.0458 0.261 Uiso 1 1 calc R
H15B H 0.2712 0.9932 -0.1210 0.261 Uiso 1 1 calc R
H15C H 0.3885 1.0124 -0.0752 0.261 Uiso 1 1 calc R
C16 C 0.5914(9) 0.6568(5) 0.0985(4) 0.162(3) Uiso 1 1 d .
H16A H 0.6589 0.6976 0.0856 0.195 Uiso 1 1 calc R
H16B H 0.6111 0.6295 0.1458 0.195 Uiso 1 1 calc R
C17 C 0.6270(15) 0.5984(10) 0.0594(8) 0.299(7) Uiso 1 1 d .
H17A H 0.5855 0.6213 0.0149 0.359 Uiso 1 1 calc R
H17B H 0.5744 0.5521 0.0801 0.359 Uiso 1 1 calc R
C18 C 0.7710(8) 0.5612(5) 0.0437(4) 0.155(3) Uiso 1 1 d .
H18A H 0.8290 0.5971 0.0605 0.186 Uiso 1 1 calc R
H18B H 0.7766 0.5112 0.0792 0.186 Uiso 1 1 calc R
C19 C 0.8660(10) 0.5351(7) -0.0089(5) 0.208(4) Uiso 1 1 d .
H19A H 0.8117 0.5260 -0.0457 0.312 Uiso 1 1 calc R
H19B H 0.9207 0.4850 0.0112 0.312 Uiso 1 1 calc R
H19C H 0.9277 0.5772 -0.0265 0.312 Uiso 1 1 calc R
C20 C 0.3388(8) 0.6566(5) 0.1010(4) 0.146(3) Uiso 1 1 d .
H20A H 0.2543 0.6939 0.1009 0.176 Uiso 1 1 calc R
H20B H 0.3427 0.6398 0.0571 0.176 Uiso 1 1 calc R
C21 C 0.3166(10) 0.5858(6) 0.1519(5) 0.183(4) Uiso 1 1 d .
H21A H 0.2977 0.6040 0.1948 0.219 Uiso 1 1 calc R
H21B H 0.4057 0.5521 0.1571 0.219 Uiso 1 1 calc R
C22 C 0.2043(14) 0.5287(8) 0.1463(7) 0.263(6) Uiso 1 1 d .
H22A H 0.1175 0.5621 0.1320 0.315 Uiso 1 1 calc R
H22B H 0.2333 0.4990 0.1104 0.315 Uiso 1 1 calc R
C23 C 0.1752(11) 0.4688(6) 0.2095(5) 0.202(4) Uiso 1 1 d .
H23A H 0.2581 0.4321 0.2221 0.304 Uiso 1 1 calc R
H23B H 0.0999 0.4378 0.2018 0.304 Uiso 1 1 calc R
H23C H 0.1484 0.4972 0.2459 0.304 Uiso 1 1 calc R
C24 C 0.4296(10) 0.7493(6) 0.1677(5) 0.182(4) Uiso 1 1 d .
H24A H 0.3401 0.7827 0.1640 0.219 Uiso 1 1 calc R
H24B H 0.4270 0.7077 0.2100 0.219 Uiso 1 1 calc R
C25 C 0.5495(8) 0.8042(5) 0.1708(4) 0.150(3) Uiso 1 1 d .
H25A H 0.6399 0.7758 0.1624 0.180 Uiso 1 1 calc R
H25B H 0.5368 0.8549 0.1362 0.180 Uiso 1 1 calc R
C26 C 0.5435(9) 0.8227(5) 0.2420(4) 0.156(3) Uiso 1 1 d .
H26A H 0.4449 0.8380 0.2508 0.187 Uiso 1 1 calc R
H26B H 0.5664 0.7701 0.2730 0.187 Uiso 1 1 calc R
C27 C 0.6162(10) 0.8780(6) 0.2658(5) 0.193(4) Uiso 1 1 d .
H27A H 0.6857 0.8486 0.2977 0.290 Uiso 1 1 calc R
H27B H 0.5518 0.9118 0.2886 0.290 Uiso 1 1 calc R
H27C H 0.6616 0.9121 0.2278 0.290 Uiso 1 1 calc R
C28 C 0.4860(4) -0.0777(3) 0.4619(3) 0.194(4) Uiso 1 1 d D
H28A H 0.5417 -0.0714 0.4195 0.233 Uiso 1 1 calc R
H28B H 0.5173 -0.1296 0.4920 0.233 Uiso 1 1 calc R
C29 C 0.3165(3) -0.0736(7) 0.4460(5) 0.208(4) Uiso 1 1 d D
H29A H 0.3343 -0.1061 0.4110 0.249 Uiso 1 1 calc R
H29B H 0.2997 -0.1148 0.4873 0.249 Uiso 1 1 calc R
C30 C 0.1486(5) -0.0564(3) 0.4290(3) 0.551(18) Uiso 1 1 d D
H30A H 0.0903 -0.0693 0.4704 0.662 Uiso 1 1 calc R
H30B H 0.1240 0.0000 0.4053 0.662 Uiso 1 1 calc R
C31 C 0.1380(12) -0.1170(3) 0.3821(3) 0.244(5) Uiso 1 1 d D
H31A H 0.1959 -0.1019 0.3416 0.366 Uiso 1 1 calc R
H31B H 0.0419 -0.1157 0.3691 0.366 Uiso 1 1 calc R
H31C H 0.1696 -0.1716 0.4062 0.366 Uiso 1 1 calc R
C32 C 0.5314(7) 0.0706(3) 0.4222(2) 0.124(2) Uiso 1 1 d D
H32A H 0.4483 0.0808 0.3941 0.149 Uiso 1 1 calc R
H32B H 0.5534 0.1225 0.4318 0.149 Uiso 1 1 calc R
C33 C 0.6664(6) 0.0303(4) 0.3806(3) 0.1109(17) Uiso 1 1 d .
H33A H 0.6420 -0.0170 0.3639 0.133 Uiso 1 1 calc R
H33B H 0.7487 0.0148 0.4092 0.133 Uiso 1 1 calc R
C34 C 0.6917(7) 0.1147(4) 0.3127(3) 0.132(2) Uiso 1 1 d .
H34A H 0.7933 0.1141 0.3076 0.158 Uiso 1 1 calc R
H34B H 0.6609 0.0975 0.2725 0.158 Uiso 1 1 calc R
C35 C 0.6409(6) 0.2067(4) 0.3001(3) 0.1151(18) Uiso 1 1 d .
H35A H 0.5782 0.2168 0.3370 0.173 Uiso 1 1 calc R
H35B H 0.5923 0.2226 0.2572 0.173 Uiso 1 1 calc R
H35C H 0.7204 0.2383 0.2981 0.173 Uiso 1 1 calc R
Mn1 Mn 0.5000 0.5000 0.5000 0.03580(15) Uani 1 2 d S
Mo1 Mo 0.69757(3) 0.532248(16) 0.353418(13) 0.04368(7) Uani 1 1 d .
Mo2 Mo 0.52178(3) 0.361860(16) 0.396159(13) 0.04646(7) Uani 1 1 d .
Mo3 Mo 0.32185(2) 0.331933(15) 0.541124(13) 0.04269(7) Uani 1 1 d .
N1 N 0.1294(2) 0.63913(15) 0.38628(12) 0.0444(7) Uani 1 1 d .
H1 H 0.0515 0.6318 0.4090 0.053 Uiso 1 1 calc R
N2 N -0.0477(3) 0.7498(2) 0.23336(15) 0.0651(9) Uani 1 1 d .
N3 N 0.0246(5) 0.8866(2) 0.2106(2) 0.0936(14) Uani 1 1 d .
N4 N 0.0267(7) 0.9484(3) 0.0938(2) 0.153(2) Uani 1 1 d .
N5 N -0.0916(4) 0.7426(2) 0.1243(2) 0.0878(13) Uani 1 1 d .
N6 N -0.0624(5) 0.8905(3) 0.0075(2) 0.1397(19) Uani 1 1 d .
H6C H -0.0348 0.9296 -0.0243 0.168 Uiso 1 1 calc R
H6D H -0.1048 0.8519 -0.0032 0.168 Uiso 1 1 calc R
N7 N 0.4525(4) 0.7036(2) 0.10057(19) 0.0821(10) Uiso 1 1 d .
N8 N 0.5000 0.0000 0.5000 0.127(2) Uiso 1 2 d SD
O1 O 0.6413(3) 0.54813(17) 0.27102(11) 0.0688(8) Uani 1 1 d .
O2 O 0.6380(2) 0.63751(12) 0.37418(10) 0.0469(6) Uani 1 1 d .
O3 O 0.8742(3) 0.53678(14) 0.34729(13) 0.0613(7) Uani 1 1 d .
O4 O 0.45528(18) 0.62483(11) 0.48833(9) 0.0403(5) Uani 1 1 d .
O5 O 0.6917(2) 0.41552(12) 0.38433(11) 0.0464(6) Uani 1 1 d .
O6 O 0.47333(17) 0.50625(11) 0.39966(10) 0.0386(5) Uani 1 1 d .
O7 O 0.4641(3) 0.37982(19) 0.31320(13) 0.0767(9) Uani 1 1 d .
O8 O 0.30389(18) 0.48045(12) 0.52398(9) 0.0392(5) Uani 1 1 d .
O9 O 0.5931(3) 0.26324(14) 0.41612(14) 0.0668(8) Uani 1 1 d .
O10 O 0.34113(19) 0.35877(13) 0.44169(11) 0.0468(6) Uani 1 1 d .
O11 O 0.3785(3) 0.22986(14) 0.56119(13) 0.0654(8) Uani 1 1 d .
O12 O 0.1438(2) 0.33736(16) 0.54619(13) 0.0634(7) Uani 1 1 d .
O13 O 0.2175(3) 0.7029(2) 0.28245(14) 0.0871(10) Uani 1 1 d .

loop_
_atom_site_aniso_label
_atom_site_aniso_U_11
_atom_site_aniso_U_22
_atom_site_aniso_U_33
_atom_site_aniso_U_23
_atom_site_aniso_U_13
_atom_site_aniso_U_12
C1 0.0328(11) 0.0423(13) 0.0552(15) 0.0035(12) -0.0098(12) -0.0034(11)
C2 0.0365(12) 0.0657(18) 0.0395(14) 0.0146(14) -0.0055(11) -0.0005(13)
C3 0.0309(11) 0.0497(14) 0.0436(14) 0.0148(12) -0.0023(11) -0.0046(11)
C4 0.0314(11) 0.0336(12) 0.0495(14) 0.0090(11) -0.0046(11) -0.0040(10)
C5 0.0418(13) 0.0558(16) 0.0495(15) 0.0068(14) -0.0064(13) -0.0073(12)
C6 0.0494(15) 0.0451(16) 0.0607(18) 0.0208(15) -0.0069(14) 0.0031(13)
C7 0.0843(19) 0.094(2) 0.078(2) 0.032(2) -0.0462(16) -0.0428(17)
C8 0.068(2) 0.070(2) 0.072(2) 0.016(2) -0.0077(19) -0.0083(18)
C9 0.088(2) 0.113(3) 0.0495(18) 0.029(2) -0.0202(18) -0.026(2)
C10 0.156(5) 0.092(3) 0.101(3) 0.049(3) -0.026(3) -0.040(3)
C11 0.242(7) 0.087(3) 0.071(3) 0.034(3) -0.032(4) -0.044(4)
Mn1 0.0303(2) 0.0361(2) 0.0377(3) 0.0005(2) -0.0006(2) -0.0053(2)
Mo1 0.03920(11) 0.04484(12) 0.04245(12) 0.00088(10) 0.00340(10) -0.00537(10)
Mo2 0.04221(11) 0.04793(12) 0.04959(12) -0.00964(10) 0.00250(11) -0.00869(10)
Mo3 0.03646(10) 0.03875(10) 0.04948(12) 0.00039(10) 0.00099(10) -0.00900(9)
N1 0.0253(9) 0.0481(12) 0.0486(12) 0.0142(11) 0.0015(9) -0.0022(9)
N2 0.0454(12) 0.0711(17) 0.0616(16) 0.0270(14) -0.0114(12) -0.0076(12)
N3 0.129(3) 0.0611(18) 0.085(2) 0.0065(17) -0.025(2) -0.0189(19)
N4 0.313(6) 0.078(2) 0.064(2) 0.0263(19) -0.019(3) -0.084(3)
N5 0.090(2) 0.074(2) 0.087(2) 0.0156(19) -0.005(2) -0.0190(18)
N6 0.168(4) 0.157(4) 0.071(2) 0.059(2) -0.036(2) -0.073(3)
O1 0.0765(15) 0.0884(16) 0.0404(10) -0.0105(10) -0.0042(11) -0.0079(13)
O2 0.0499(10) 0.0403(9) 0.0430(10) 0.0080(8) 0.0067(9) -0.0074(8)
O3 0.0630(12) 0.0536(11) 0.0657(13) -0.0072(10) 0.0046(11) -0.0116(10)
O4 0.0349(8) 0.0410(9) 0.0401(9) 0.0049(8) -0.0079(8) -0.0064(7)
O5 0.0372(9) 0.0441(9) 0.0564(10) -0.0097(8) 0.0102(9) -0.0020(8)
O6 0.0267(7) 0.0383(8) 0.0461(9) 0.0038(8) -0.0062(7) -0.0059(7)
O7 0.0737(15) 0.1024(17) 0.0583(13) -0.0209(12) 0.0022(12) -0.0229(13)
O8 0.0296(7) 0.0434(9) 0.0379(9) 0.0038(8) -0.0052(7) 0.0045(7)
O9 0.0654(13) 0.0434(10) 0.0891(15) -0.0132(10) 0.0241(12) -0.0051(10)
O10 0.0349(8) 0.0494(10) 0.0544(10) -0.0069(8) -0.0012(9) -0.0032(8)
O11 0.0759(14) 0.0382(10) 0.0735(15) 0.0056(11) 0.0012(13) -0.0021(11)
O12 0.0454(10) 0.0811(14) 0.0650(13) -0.0130(11) 0.0107(10) -0.0227(10)
O13 0.0480(12) 0.118(2) 0.0665(15) 0.0379(15) 0.0054(11) 0.0042(14)

loop_
_atom_type_symbol
_atom_type_description
_atom_type_scat_dispersion_real
_atom_type_scat_dispersion_imag
_atom_type_scat_source
C C 0.0033 0.0016 'International Tables Vol C Tables 4.2.6.8 and 6.1.1.4'
H H 0.0000 0.0000 'International Tables Vol C Tables 4.2.6.8 and 6.1.1.4'
Mn Mn 0.3368 0.7283 'International Tables Vol C Tables 4.2.6.8 and 6.1.1.4'
Mo Mo -1.6832 0.6857 'International Tables Vol C Tables 4.2.6.8 and 6.1.1.4'
N N 0.0061 0.0033 'International Tables Vol C Tables 4.2.6.8 and 6.1.1.4'
O O 0.0106 0.0060 'International Tables Vol C Tables 4.2.6.8 and 6.1.1.4'

loop_
_geom_angle_atom_site_label_1
_geom_angle_atom_site_label_2
_geom_angle_atom_site_label_3
_geom_angle
_geom_angle_site_symmetry_1
_geom_angle_site_symmetry_3
O4 C1 C4 113.2(2) . .
O4 C1 H1A 108.9 . .
C4 C1 H1A 108.9 . .
O4 C1 H1B 108.9 . .
C4 C1 H1B 108.9 . .
H1A C1 H1B 107.8 . .
O6 C2 C4 112.2(2) . .
O6 C2 H2A 109.2 . .
C4 C2 H2A 109.1 . .
O6 C2 H2B 109.2 . .
C4 C2 H2B 109.2 . .
H2A C2 H2B 107.9 . .
O8 C3 C4 114.8(2) . .
O8 C3 H3A 108.6 . .
C4 C3 H3A 108.6 . .
O8 C3 H3B 108.6 . .
C4 C3 H3B 108.6 . .
H3A C3 H3B 107.5 . .
N1 C4 C3 104.4(2) . .
N1 C4 C1 106.5(2) . .
C3 C4 C1 113.1(2) . .
N1 C4 C2 108.8(2) . .
C3 C4 C2 110.8(2) . .
C1 C4 C2 112.7(2) . .
O13 C5 N1 126.5(3) . .
O13 C5 C6 116.2(3) . .
N1 C5 C6 117.3(3) . .
N2 C6 C5 115.8(3) . .
N2 C6 H6A 108.3 . .
C5 C6 H6A 108.3 . .
N2 C6 H6B 108.3 . .
C5 C6 H6B 108.3 . .
H6A C6 H6B 107.4 . .
N2 C7 N5 116.0(4) . .
N2 C7 H7 122.0 . .
N5 C7 H7 122.0 . .
N3 C8 C9 126.2(4) . .
N3 C8 N2 129.7(4) . .
C9 C8 N2 104.0(4) . .
C8 C9 N5 112.8(4) . .
C8 C9 C10 117.6(5) . .
N5 C9 C10 129.2(4) . .
N4 C10 N6 122.0(5) . .
N4 C10 C9 113.0(5) . .
N6 C10 C9 122.8(6) . .
N4 C11 N3 136.4(6) . .
N4 C11 H11 111.8 . .
N3 C11 H11 111.8 . .
C13 C12 N7 139.7(9) . .
C13 C12 H12A 102.0 . .
N7 C12 H12A 102.1 . .
C13 C12 H12B 102.3 . .
N7 C12 H12B 102.2 . .
H12A C12 H12B 104.8 . .
C12 C13 C14 122.8(10) . .
C12 C13 H13A 106.8 . .
C14 C13 H13A 106.6 . .
C12 C13 H13B 106.6 . .
C14 C13 H13B 106.6 . .
H13A C13 H13B 106.6 . .
C15 C14 C13 135.4(11) . .
C15 C14 H14A 103.3 . .
C13 C14 H14A 103.3 . .
C15 C14 H14B 103.4 . .
C13 C14 H14B 103.3 . .
H14A C14 H14B 105.2 . .
C14 C15 H15A 109.4 . .
C14 C15 H15B 109.5 . .
H15A C15 H15B 109.5 . .
C14 C15 H15C 109.6 . .
H15A C15 H15C 109.5 . .
H15B C15 H15C 109.5 . .
C17 C16 N7 125.6(9) . .
C17 C16 H16A 105.9 . .
N7 C16 H16A 105.9 . .
C17 C16 H16B 106.0 . .
N7 C16 H16B 105.9 . .
H16A C16 H16B 106.2 . .
C16 C17 C18 128.2(13) . .
C16 C17 H17A 105.3 . .
C18 C17 H17A 105.3 . .
C16 C17 H17B 105.2 . .
C18 C17 H17B 105.2 . .
H17A C17 H17B 106.0 . .
C19 C18 C17 146.2(9) . .
C19 C18 H18A 100.2 . .
C17 C18 H18A 100.2 . .
C19 C18 H18B 100.4 . .
C17 C18 H18B 100.3 . .
H18A C18 H18B 104.3 . .
C18 C19 H19A 109.5 . .
C18 C19 H19B 109.4 . .
H19A C19 H19B 109.5 . .
C18 C19 H19C 109.5 . .
H19A C19 H19C 109.5 . .
H19B C19 H19C 109.5 . .
C21 C20 N7 123.6(7) . .
C21 C20 H20A 106.3 . .
N7 C20 H20A 106.4 . .
C21 C20 H20B 106.5 . .
N7 C20 H20B 106.5 . .
H20A C20 H20B 106.5 . .
C20 C21 C22 122.8(9) . .
C20 C21 H21A 106.7 . .
C22 C21 H21A 106.7 . .
C20 C21 H21B 106.5 . .
C22 C21 H21B 106.7 . .
H21A C21 H21B 106.6 . .
C23 C22 C21 115.4(10) . .
C23 C22 H22A 108.5 . .
C21 C22 H22A 108.4 . .
C23 C22 H22B 108.4 . .
C21 C22 H22B 108.4 . .
H22A C22 H22B 107.4 . .
C22 C23 H23A 109.6 . .
C22 C23 H23B 109.3 . .
H23A C23 H23B 109.5 . .
C22 C23 H23C 109.5 . .
H23A C23 H23C 109.5 . .
H23B C23 H23C 109.5 . .
C25 C24 N7 111.1(6) . .
C25 C24 H24A 109.4 . .
N7 C24 H24A 109.4 . .
C25 C24 H24B 109.5 . .
N7 C24 H24B 109.5 . .
H24A C24 H24B 108.0 . .
C26 C25 C24 106.9(7) . .
C26 C25 H25A 110.3 . .
C24 C25 H25A 110.3 . .
C26 C25 H25B 110.3 . .
C24 C25 H25B 110.4 . .
H25A C25 H25B 108.6 . .
C27 C26 C25 128.0(7) . .
C27 C26 H26A 105.4 . .
C25 C26 H26A 105.2 . .
C27 C26 H26B 105.3 . .
C25 C26 H26B 105.3 . .
H26A C26 H26B 106.0 . .
C26 C27 H27A 109.5 . .
C26 C27 H27B 109.3 . .
H27A C27 H27B 109.5 . .
C26 C27 H27C 109.7 . .
H27A C27 H27C 109.5 . .
H27B C27 H27C 109.5 . .
C29 C28 N8 104.8(5) . .
C29 C28 H28A 110.7 . .
N8 C28 H28A 110.7 . .
C29 C28 H28B 110.8 . .
N8 C28 H28B 110.8 . .
H28A C28 H28B 108.9 . .
C30 C29 C28 172.4(8) . .
C30 C29 H29A 92.4 . .
C28 C29 H29A 92.5 . .
C30 C29 H29B 92.3 . .
C28 C29 H29B 92.3 . .
H29A C29 H29B 103.0 . .
C31 C30 C29 99.6(6) . .
C31 C30 H30A 111.8 . .
C29 C30 H30A 112.0 . .
C31 C30 H30B 111.8 . .
C29 C30 H30B 111.9 . .
H30A C30 H30B 109.6 . .
C30 C31 H31A 109.3 . .
C30 C31 H31B 109.7 . .
H31A C31 H31B 109.5 . .
C30 C31 H31C 109.4 . .
H31A C31 H31C 109.5 . .
H31B C31 H31C 109.5 . .
C33 C32 N8 108.3(3) . .
C33 C32 H32A 110.0 . .
N8 C32 H32A 110.2 . .
C33 C32 H32B 109.9 . .
N8 C32 H32B 110.0 . .
H32A C32 H32B 108.4 . .
C32 C33 C34 99.9(4) . .
C32 C33 H33A 111.7 . .
C34 C33 H33A 111.9 . .
C32 C33 H33B 111.7 . .
C34 C33 H33B 111.7 . .
H33A C33 H33B 109.6 . .
C35 C34 C33 133.6(5) . .
C35 C34 H34A 103.9 . .
C33 C34 H34A 103.9 . .
C35 C34 H34B 103.8 . .
C33 C34 H34B 103.7 . .
H34A C34 H34B 105.4 . .
C34 C35 H35A 109.5 . .
C34 C35 H35B 109.5 . .
H35A C35 H35B 109.5 . .
C34 C35 H35C 109.4 . .
H35A C35 H35C 109.5 . .
H35B C35 H35C 109.5 . .
O8 Mn1 O8 180.000(1) . 2_666
O8 Mn1 O6 93.26(8) . .
O8 Mn1 O6 86.74(8) 2_666 .
O8 Mn1 O6 86.74(8) . 2_666
O8 Mn1 O6 93.26(8) 2_666 2_666
O6 Mn1 O6 180.000(1) . 2_666
O8 Mn1 O4 91.68(8) . .
O8 Mn1 O4 88.32(8) 2_666 .
O6 Mn1 O4 91.71(8) . .
O6 Mn1 O4 88.29(8) 2_666 .
O8 Mn1 O4 88.32(8) . 2_666
O8 Mn1 O4 91.68(8) 2_666 2_666
O6 Mn1 O4 88.29(8) . 2_666
O6 Mn1 O4 91.71(8) 2_666 2_666
O4 Mn1 O4 180.000(1) . 2_666
O8 Mn1 Mo3 134.69(6) . 2_666
O8 Mn1 Mo3 45.31(6) 2_666 2_666
O6 Mn1 Mo3 89.19(6) . 2_666
O6 Mn1 Mo3 90.81(6) 2_666 2_666
O4 Mn1 Mo3 43.01(5) . 2_666
O4 Mn1 Mo3 136.99(5) 2_666 2_666
O3 Mo1 O1 105.89(13) . .
O3 Mo1 O2 100.69(11) . .
O1 Mo1 O2 100.09(12) . .
O3 Mo1 O5 99.39(10) . .
O1 Mo1 O5 102.13(12) . .
O2 Mo1 O5 144.52(9) . .
O3 Mo1 O6 160.90(9) . .
O1 Mo1 O6 92.55(10) . .
O2 Mo1 O6 80.45(8) . .
O5 Mo1 O6 71.29(8) . .
O3 Mo1 O8 92.24(10) . 2_666
O1 Mo1 O8 161.22(10) . 2_666
O2 Mo1 O8 71.13(8) . 2_666
O5 Mo1 O8 79.16(9) . 2_666
O6 Mo1 O8 69.92(7) . 2_666
O3 Mo1 Mo3 89.09(9) . 2_666
O1 Mo1 Mo3 128.10(10) . 2_666
O2 Mo1 Mo3 28.11(6) . 2_666
O5 Mo1 Mo3 124.48(7) . 2_666
O6 Mo1 Mo3 83.20(6) . 2_666
O8 Mo1 Mo3 45.57(5) 2_666 2_666
O9 Mo2 O7 107.35(14) . .
O9 Mo2 O5 98.64(11) . .
O7 Mo2 O5 101.83(12) . .
O9 Mo2 O10 104.02(11) . .
O7 Mo2 O10 97.58(11) . .
O5 Mo2 O10 144.08(10) . .
O9 Mo2 O4 90.68(11) . 2_666
O7 Mo2 O4 160.63(11) . 2_666
O5 Mo2 O4 81.82(8) . 2_666
O10 Mo2 O4 70.53(8) . 2_666
O9 Mo2 O6 159.87(11) . .
O7 Mo2 O6 91.29(12) . .
O5 Mo2 O6 69.37(7) . .
O10 Mo2 O6 80.33(8) . .
O4 Mo2 O6 72.02(7) 2_666 .
O12 Mo3 O11 106.15(13) . .
O12 Mo3 O2 100.40(11) . 2_666
O11 Mo3 O2 99.72(11) . 2_666
O12 Mo3 O10 97.62(10) . .
O11 Mo3 O10 103.00(11) . .
O2 Mo3 O10 145.66(9) 2_666 .
O12 Mo3 O4 158.23(9) . 2_666
O11 Mo3 O4 94.78(10) . 2_666
O2 Mo3 O4 81.47(8) 2_666 2_666
O10 Mo3 O4 71.33(8) . 2_666
O12 Mo3 O8 88.00(10) . .
O11 Mo3 O8 164.37(10) . .
O2 Mo3 O8 70.59(8) 2_666 .
O10 Mo3 O8 81.14(8) . .
O4 Mo3 O8 72.04(7) 2_666 .
O12 Mo3 Mo1 86.99(10) . 2_666
O11 Mo3 Mo1 127.38(10) . 2_666
O2 Mo3 Mo1 28.05(6) 2_666 2_666
O10 Mo3 Mo1 125.96(7) . 2_666
O4 Mo3 Mo1 84.94(6) 2_666 2_666
O8 Mo3 Mo1 45.07(5) . 2_666
C5 N1 C4 129.2(2) . .
C5 N1 H1 115.4 . .
C4 N1 H1 115.4 . .
C7 N2 C8 106.8(3) . .
C7 N2 C6 129.5(3) . .
C8 N2 C6 123.4(3) . .
C8 N3 C11 107.5(5) . .
C11 N4 C10 116.8(5) . .
C7 N5 C9 100.3(4) . .
C10 N6 H6C 120.0 . .
C10 N6 H6D 120.0 . .
H6C N6 H6D 120.0 . .
C20 N7 C16 113.9(5) . .
C20 N7 C12 101.9(5) . .
C16 N7 C12 108.9(5) . .
C20 N7 C24 107.3(5) . .
C16 N7 C24 113.5(5) . .
C12 N7 C24 110.7(5) . .
C28 N8 C28 180.00(14) 2_656 .
C28 N8 C32 94.2(3) 2_656 2_656
C28 N8 C32 85.8(3) . 2_656
C28 N8 C32 85.8(3) 2_656 .
C28 N8 C32 94.2(3) . .
C32 N8 C32 180.000(1) 2_656 .
Mo1 O2 Mo3 123.84(10) . 2_666
C1 O4 Mn1 115.91(17) . .
C1 O4 Mo3 121.29(15) . 2_666
Mn1 O4 Mo3 99.96(8) . 2_666
C1 O4 Mo2 123.12(17) . 2_666
Mn1 O4 Mo2 99.94(7) . 2_666
Mo3 O4 Mo2 91.43(7) 2_666 2_666
Mo2 O5 Mo1 123.69(10) . .
C2 O6 Mn1 117.58(17) . .
C2 O6 Mo1 121.96(15) . .
Mn1 O6 Mo1 102.03(8) . .
C2 O6 Mo2 119.94(19) . .
Mn1 O6 Mo2 99.75(7) . .
Mo1 O6 Mo2 90.29(7) . .
C3 O8 Mn1 116.89(15) . .
C3 O8 Mo1 123.33(16) . 2_666
Mn1 O8 Mo1 101.29(8) . 2_666
C3 O8 Mo3 120.71(18) . .
Mn1 O8 Mo3 99.68(8) . .
Mo1 O8 Mo3 89.36(7) 2_666 .
Mo2 O10 Mo3 121.75(10) . .

loop_
_geom_bond_atom_site_label_1
_geom_bond_atom_site_label_2
_geom_bond_distance
_geom_bond_site_symmetry_2
C1 O4 1.433(3) .
C1 C4 1.572(4) .
C1 H1A 0.9700 .
C1 H1B 0.9700 .
C2 O6 1.436(3) .
C2 C4 1.574(4) .
C2 H2A 0.9700 .
C2 H2B 0.9700 .
C3 O8 1.427(3) .
C3 C4 1.535(4) .
C3 H3A 0.9700 .
C3 H3B 0.9700 .
C4 N1 1.479(3) .
C5 O13 1.267(4) .
C5 N1 1.285(4) .
C5 C6 1.509(4) .
C6 N2 1.417(4) .
C6 H6A 0.9700 .
C6 H6B 0.9700 .
C7 N2 1.319(6) .
C7 N5 1.339(5) .
C7 H7 0.9300 .
C8 N3 1.256(6) .
C8 C9 1.375(6) .
C8 N2 1.388(5) .
C9 N5 1.401(7) .
C9 C10 1.403(7) .
C10 N4 1.340(8) .
C10 N6 1.363(7) .
C11 N4 1.201(7) .
C11 N3 1.309(6) .
C11 H11 0.9300 .
C12 C13 1.285(13) .
C12 N7 1.521(8) .
C12 H12A 0.9700 .
C12 H12B 0.9700 .
C13 C14 1.649(15) .
C13 H13A 0.9700 .
C13 H13B 0.9700 .
C14 C15 1.398(14) .
C14 H14A 0.9700 .
C14 H14B 0.9700 .
C15 H15A 0.9600 .
C15 H15B 0.9600 .
C15 H15C 0.9600 .
C16 C17 1.382(19) .
C16 N7 1.476(9) .
C16 H16A 0.9700 .
C16 H16B 0.9700 .
C17 C18 1.502(16) .
C17 H17A 0.9700 .
C17 H17B 0.9700 .
C18 C19 1.465(13) .
C18 H18A 0.9700 .
C18 H18B 0.9700 .
C19 H19A 0.9600 .
C19 H19B 0.9600 .
C19 H19C 0.9600 .
C20 C21 1.409(11) .
C20 N7 1.398(9) .
C20 H20A 0.9700 .
C20 H20B 0.9700 .
C21 C22 1.523(18) .
C21 H21A 0.9700 .
C21 H21B 0.9700 .
C22 C23 1.463(15) .
C22 H22A 0.9700 .
C22 H22B 0.9700 .
C23 H23A 0.9600 .
C23 H23B 0.9600 .
C23 H23C 0.9600 .
C24 C25 1.545(13) .
C24 N7 1.671(11) .
C24 H24A 0.9700 .
C24 H24B 0.9700 .
C25 C26 1.509(12) .
C25 H25A 0.9700 .
C25 H25B 0.9700 .
C26 C27 1.377(14) .
C26 H26A 0.9700 .
C26 H26B 0.9700 .
C27 H27A 0.9600 .
C27 H27B 0.9600 .
C27 H27C 0.9600 .
C28 C29 1.653(6) .
C28 N8 1.653(5) .
C28 H28A 0.9700 .
C28 H28B 0.9700 .
C29 C30 1.637(6) .
C29 H29A 0.9700 .
C29 H29B 0.9700 .
C30 C31 1.528(8) .
C30 H30A 0.9700 .
C30 H30B 0.9700 .
C31 H31A 0.9600 .
C31 H31B 0.9600 .
C31 H31C 0.9600 .
C32 C33 1.667(8) .
C32 N8 1.767(4) .
C32 H32A 0.9700 .
C32 H32B 0.9700 .
C33 C34 1.758(8) .
C33 H33A 0.9700 .
C33 H33B 0.9700 .
C34 C35 1.537(9) .
C34 H34A 0.9700 .
C34 H34B 0.9700 .
C35 H35A 0.9600 .
C35 H35B 0.9600 .
C35 H35C 0.9600 .
Mn1 O8 1.9535(18) .
Mn1 O8 1.9535(18) 2_666
Mn1 O6 2.000(2) .
Mn1 O6 2.000(2) 2_666
Mn1 O4 2.0521(19) .
Mn1 O4 2.0522(19) 2_666
Mn1 Mo3 3.3563(10) 2_666
Mo1 O3 1.693(2) .
Mo1 O1 1.703(2) .
Mo1 O2 1.919(2) .
Mo1 O5 1.920(2) .
Mo1 O6 2.3373(18) .
Mo1 O8 2.3999(19) 2_666
Mo1 Mo3 3.3895(9) 2_666
Mo2 O9 1.691(2) .
Mo2 O7 1.715(3) .
Mo2 O5 1.910(2) .
Mo2 O10 1.914(2) .
Mo2 O4 2.374(2) 2_666
Mo2 O6 2.4261(19) .
Mo3 O12 1.693(2) .
Mo3 O11 1.705(2) .
Mo3 O2 1.923(2) 2_666
Mo3 O10 1.936(2) .
Mo3 O4 2.3246(19) 2_666
Mo3 O8 2.420(2) .
Mo3 Mo1 3.3895(9) 2_666
N1 H1 0.8600 .
N6 H6C 0.8600 .
N6 H6D 0.8600 .
N8 C28 1.653(5) 2_656
N8 C32 1.767(4) 2_656
O2 Mo3 1.923(2) 2_666
O4 Mo3 2.3246(19) 2_666
O4 Mo2 2.374(2) 2_666
O8 Mo1 2.3999(19) 2_666

loop_
_geom_torsion_atom_site_label_1
_geom_torsion_atom_site_label_2
_geom_torsion_atom_site_label_3
_geom_torsion_atom_site_label_4
_geom_torsion
_geom_torsion_site_symmetry_1
_geom_torsion_site_symmetry_4
O8 C3 C4 N1 -177.7(2) . .
O8 C3 C4 C1 -62.4(3) . .
O8 C3 C4 C2 65.3(3) . .
O4 C1 C4 N1 174.7(2) . .
O4 C1 C4 C3 60.6(3) . .
O4 C1 C4 C2 -66.0(3) . .
O6 C2 C4 N1 -179.4(2) . .
O6 C2 C4 C3 -65.1(3) . .
O6 C2 C4 C1 62.7(3) . .
O13 C5 C6 N2 23.5(5) . .
N1 C5 C6 N2 -154.2(3) . .
N3 C8 C9 N5 -178.2(4) . .
N2 C8 C9 N5 -0.7(5) . .
N3 C8 C9 C10 -5.3(7) . .
N2 C8 C9 C10 172.3(4) . .
C8 C9 C10 N4 15.2(7) . .
N5 C9 C10 N4 -173.2(5) . .
C8 C9 C10 N6 178.6(5) . .
N5 C9 C10 N6 -9.8(9) . .
N7 C12 C13 C14 -145.1(11) . .
C12 C13 C14 C15 163.6(12) . .
N7 C16 C17 C18 166.5(9) . .
C16 C17 C18 C19 -137.5(16) . .
N7 C20 C21 C22 -171.3(9) . .
C20 C21 C22 C23 -167.4(10) . .
N7 C24 C25 C26 -164.1(6) . .
C24 C25 C26 C27 -170.3(8) . .
N8 C28 C29 C30 32(5) . .
C28 C29 C30 C31 139(5) . .
N8 C32 C33 C34 -172.8(4) . .
C32 C33 C34 C35 15.1(9) . .
O13 C5 N1 C4 4.9(6) . .
C6 C5 N1 C4 -177.6(3) . .
C3 C4 N1 C5 -164.7(3) . .
C1 C4 N1 C5 75.5(4) . .
C2 C4 N1 C5 -46.3(4) . .
N5 C7 N2 C8 -2.8(5) . .
N5 C7 N2 C6 -176.6(3) . .
N3 C8 N2 C7 179.4(5) . .
C9 C8 N2 C7 2.0(4) . .
N3 C8 N2 C6 -6.4(6) . .
C9 C8 N2 C6 176.2(3) . .
C5 C6 N2 C7 85.9(4) . .
C5 C6 N2 C8 -86.9(4) . .
C9 C8 N3 C11 -2.3(7) . .
N2 C8 N3 C11 -179.2(5) . .
N4 C11 N3 C8 -1.5(12) . .
N3 C11 N4 C10 12.8(13) . .
N6 C10 N4 C11 178.5(6) . .
C9 C10 N4 C11 -18.0(9) . .
N2 C7 N5 C9 2.3(5) . .
C8 C9 N5 C7 -0.9(5) . .
C10 C9 N5 C7 -172.8(5) . .
C21 C20 N7 C16 58.4(10) . .
C21 C20 N7 C12 175.5(8) . .
C21 C20 N7 C24 -68.1(9) . .
C17 C16 N7 C20 40.8(11) . .
C17 C16 N7 C12 -72.2(11) . .
C17 C16 N7 C24 164.0(10) . .
C13 C12 N7 C20 141.4(12) . .
C13 C12 N7 C16 -97.9(13) . .
C13 C12 N7 C24 27.5(14) . .
C25 C24 N7 C20 -179.0(6) . .
C25 C24 N7 C16 54.2(7) . .
C25 C24 N7 C12 -68.6(7) . .
C29 C28 N8 C28 87(100) . 2_656
C29 C28 N8 C32 89.0(4) . 2_656
C29 C28 N8 C32 -91.0(4) . .
C33 C32 N8 C28 126.1(4) . 2_656
C33 C32 N8 C28 -53.9(4) . .
C33 C32 N8 C32 -38(100) . 2_656
O3 Mo1 O2 Mo3 -67.20(14) . 2_666
O1 Mo1 O2 Mo3 -175.65(14) . 2_666
O5 Mo1 O2 Mo3 56.2(2) . 2_666
O6 Mo1 O2 Mo3 93.44(12) . 2_666
O8 Mo1 O2 Mo3 21.52(10) 2_666 2_666
C4 C1 O4 Mn1 2.3(3) . .
C4 C1 O4 Mo3 123.7(2) . 2_666
C4 C1 O4 Mo2 -120.8(2) . 2_666
O8 Mn1 O4 C1 -48.09(18) . .
O8 Mn1 O4 C1 131.91(18) 2_666 .
O6 Mn1 O4 C1 45.22(17) . .
O6 Mn1 O4 C1 -134.78(17) 2_666 .
O4 Mn1 O4 C1 -110(100) 2_666 .
Mo3 Mn1 O4 C1 132.2(2) 2_666 .
O8 Mn1 O4 Mo3 179.72(8) . 2_666
O8 Mn1 O4 Mo3 -0.28(8) 2_666 2_666
O6 Mn1 O4 Mo3 -86.97(8) . 2_666
O6 Mn1 O4 Mo3 93.03(8) 2_666 2_666
O4 Mn1 O4 Mo3 118(100) 2_666 2_666
O8 Mn1 O4 Mo2 86.48(8) . 2_666
O8 Mn1 O4 Mo2 -93.52(8) 2_666 2_666
O6 Mn1 O4 Mo2 179.79(7) . 2_666
O6 Mn1 O4 Mo2 -0.21(7) 2_666 2_666
O4 Mn1 O4 Mo2 25(100) 2_666 2_666
Mo3 Mn1 O4 Mo2 -93.24(9) 2_666 2_666
O9 Mo2 O5 Mo1 175.11(15) . .
O7 Mo2 O5 Mo1 65.23(17) . .
O10 Mo2 O5 Mo1 -56.0(2) . .
O4 Mo2 O5 Mo1 -95.45(13) 2_666 .
O6 Mo2 O5 Mo1 -21.66(11) . .
O3 Mo1 O5 Mo2 -174.97(14) . .
O1 Mo1 O5 Mo2 -66.34(16) . .
O2 Mo1 O5 Mo2 61.3(2) . .
O6 Mo1 O5 Mo2 22.24(11) . .
O8 Mo1 O5 Mo2 94.53(13) 2_666 .
Mo3 Mo1 O5 Mo2 89.63(13) 2_666 .
C4 C2 O6 Mn1 3.7(3) . .
C4 C2 O6 Mo1 -123.4(2) . .
C4 C2 O6 Mo2 125.1(2) . .
O8 Mn1 O6 C2 43.0(2) . .
O8 Mn1 O6 C2 -137.0(2) 2_666 .
O6 Mn1 O6 C2 80(100) 2_666 .
O4 Mn1 O6 C2 -48.8(2) . .
O4 Mn1 O6 C2 131.2(2) 2_666 .
Mo3 Mn1 O6 C2 -91.76(19) 2_666 .
O8 Mn1 O6 Mo1 179.18(8) . .
O8 Mn1 O6 Mo1 -0.82(8) 2_666 .
O6 Mn1 O6 Mo1 -144(100) 2_666 .
O4 Mn1 O6 Mo1 87.40(8) . .
O4 Mn1 O6 Mo1 -92.60(8) 2_666 .
Mo3 Mn1 O6 Mo1 44.46(6) 2_666 .
O8 Mn1 O6 Mo2 -88.42(8) . .
O8 Mn1 O6 Mo2 91.58(8) 2_666 .
O6 Mn1 O6 Mo2 -51(100) 2_666 .
O4 Mn1 O6 Mo2 179.80(7) . .
O4 Mn1 O6 Mo2 -0.20(7) 2_666 .
Mo3 Mn1 O6 Mo2 136.85(5) 2_666 .
O3 Mo1 O6 C2 156.2(3) . .
O1 Mo1 O6 C2 -38.7(2) . .
O2 Mo1 O6 C2 61.1(2) . .
O5 Mo1 O6 C2 -140.6(2) . .
O8 Mo1 O6 C2 134.4(2) 2_666 .
Mo3 Mo1 O6 C2 89.4(2) 2_666 .
O3 Mo1 O6 Mn1 22.5(3) . .
O1 Mo1 O6 Mn1 -172.38(11) . .
O2 Mo1 O6 Mn1 -72.57(9) . .
O5 Mo1 O6 Mn1 85.68(10) . .
O8 Mo1 O6 Mn1 0.71(7) 2_666 .
Mo3 Mo1 O6 Mn1 -44.30(6) 2_666 .
O3 Mo1 O6 Mo2 -77.5(3) . .
O1 Mo1 O6 Mo2 87.59(11) . .
O2 Mo1 O6 Mo2 -172.61(8) . .
O5 Mo1 O6 Mo2 -14.36(7) . .
O8 Mo1 O6 Mo2 -99.33(7) 2_666 .
Mo3 Mo1 O6 Mo2 -144.33(5) 2_666 .
O9 Mo2 O6 C2 -161.6(3) . .
O7 Mo2 O6 C2 40.31(19) . .
O5 Mo2 O6 C2 142.46(19) . .
O10 Mo2 O6 C2 -57.17(18) . .
O4 Mo2 O6 C2 -129.70(18) 2_666 .
O9 Mo2 O6 Mn1 -31.7(3) . .
O7 Mo2 O6 Mn1 170.19(11) . .
O5 Mo2 O6 Mn1 -87.66(9) . .
O10 Mo2 O6 Mn1 72.71(9) . .
O4 Mo2 O6 Mn1 0.18(6) 2_666 .
O9 Mo2 O6 Mo1 70.5(3) . .
O7 Mo2 O6 Mo1 -87.55(11) . .
O5 Mo2 O6 Mo1 14.61(7) . .
O10 Mo2 O6 Mo1 174.98(8) . .
O4 Mo2 O6 Mo1 102.45(7) 2_666 .
C4 C3 O8 Mn1 -2.0(3) . .
C4 C3 O8 Mo1 124.6(2) . 2_666
C4 C3 O8 Mo3 -123.4(2) . .
O8 Mn1 O8 C3 -42(100) 2_666 .
O6 Mn1 O8 C3 -43.9(2) . .
O6 Mn1 O8 C3 136.1(2) 2_666 .
O4 Mn1 O8 C3 47.9(2) . .
O4 Mn1 O8 C3 -132.1(2) 2_666 .
Mo3 Mn1 O8 C3 48.1(2) 2_666 .
O8 Mn1 O8 Mo1 -179(100) 2_666 2_666
O6 Mn1 O8 Mo1 179.21(7) . 2_666
O6 Mn1 O8 Mo1 -0.79(7) 2_666 2_666
O4 Mn1 O8 Mo1 -88.98(8) . 2_666
O4 Mn1 O8 Mo1 91.02(8) 2_666 2_666
Mo3 Mn1 O8 Mo1 -88.71(8) 2_666 2_666
O8 Mn1 O8 Mo3 89(100) 2_666 .
O6 Mn1 O8 Mo3 87.91(8) . .
O6 Mn1 O8 Mo3 -92.09(8) 2_666 .
O4 Mn1 O8 Mo3 179.73(7) . .
O4 Mn1 O8 Mo3 -0.27(7) 2_666 .
Mo3 Mn1 O8 Mo3 180.0 2_666 .
O12 Mo3 O8 C3 -41.50(19) . .
O11 Mo3 O8 C3 163.3(4) . .
O2 Mo3 O8 C3 -143.26(19) 2_666 .
O10 Mo3 O8 C3 56.53(18) . .
O4 Mo3 O8 C3 129.67(18) 2_666 .
Mo1 Mo3 O8 C3 -129.23(19) 2_666 .
O12 Mo3 O8 Mn1 -170.92(11) . .
O11 Mo3 O8 Mn1 33.8(4) . .
O2 Mo3 O8 Mn1 87.32(9) 2_666 .
O10 Mo3 O8 Mn1 -72.89(9) . .
O4 Mo3 O8 Mn1 0.25(7) 2_666 .
Mo1 Mo3 O8 Mn1 101.35(9) 2_666 .
O12 Mo3 O8 Mo1 87.74(10) . 2_666
O11 Mo3 O8 Mo1 -67.5(4) . 2_666
O2 Mo3 O8 Mo1 -14.02(7) 2_666 2_666
O10 Mo3 O8 Mo1 -174.24(7) . 2_666
O4 Mo3 O8 Mo1 -101.10(7) 2_666 2_666
O9 Mo2 O10 Mo3 65.21(16) . .
O7 Mo2 O10 Mo3 175.28(15) . .
O5 Mo2 O10 Mo3 -62.29(19) . .
O4 Mo2 O10 Mo3 -20.48(11) 2_666 .
O6 Mo2 O10 Mo3 -94.70(13) . .
O12 Mo3 O10 Mo2 -178.47(14) . .
O11 Mo3 O10 Mo2 -69.88(16) . .
O2 Mo3 O10 Mo2 60.3(2) 2_666 .
O4 Mo3 O10 Mo2 20.83(11) 2_666 .
O8 Mo3 O10 Mo2 94.76(13) . .
Mo1 Mo3 O10 Mo2 89.72(12) 2_666 .
